data_4518467
loop_
_publ_author_name
'Tlahuext-Aca, Adrian'
'Hartwig, John F.'

_publ_section_title
;
 Site-Selective Silver-Catalyzed C--H Bond Deuteration of Five-Membered
 Aromatic Heterocycles and Pharmaceuticals
;
_journal_name_full 'ACS Catalysis'
_journal_page_first 1119
_journal_page_last 1127
_journal_paper_doi 10.1021/acscatal.0c04917
_journal_year 2021
_chemical_formula_moiety 'C59 H90 Ag2 O3 P2, 2(O), C4 H8 O'
_chemical_formula_sum 'C63 H98 Ag2 O6 P2'
_chemical_formula_weight 1229.09
_space_group_crystal_system orthorhombic
_space_group_IT_number 61
_space_group_name_Hall '-P 2ac 2ab'
_space_group_name_H-M_alt 'P b c a'
_atom_sites_solution_hydrogens geom
_atom_sites_solution_primary dual
_audit_creation_method SHELXL-2014/7
_cell_angle_alpha 90
_cell_angle_beta 90
_cell_angle_gamma 90
_cell_formula_units_Z 8
_cell_length_a 16.8262(2)
_cell_length_b 19.3356(2)
_cell_length_c 41.1080(4)
_cell_measurement_reflns_used 84697
_cell_measurement_temperature 100(2)
_cell_measurement_theta_max 33.3970
_cell_measurement_theta_min 2.9690
_cell_volume 13374.3(2)
_computing_cell_refinement 'CrysAlisPro 1.171.40.84a (Rigaku OD, 2020)'
_computing_data_collection 'CrysAlisPro 1.171.40.84a (Rigaku OD, 2020)'
_computing_data_reduction 'CrysAlisPro 1.171.40.84a (Rigaku OD, 2020)'
_computing_molecular_graphics 'Olex2 (Dolomanov et al., 2009)'
_computing_publication_material 'Olex2 (Dolomanov et al., 2009)'
_computing_structure_refinement 'SHELXL-2014/7 (Sheldrick, 2014)'
_diffrn_ambient_temperature 100(2)
_diffrn_detector_area_resol_mean 5.8140
_diffrn_measured_fraction_theta_full 0.999
_diffrn_measured_fraction_theta_max 0.999
_diffrn_measurement_device_type 'ROD, Synergy Custom DW system, Pilatus 200K'
_diffrn_measurement_method '\w scans'
_diffrn_radiation_type MoK\a
_diffrn_radiation_wavelength 0.71073
_diffrn_reflns_av_R_equivalents 0.0422
_diffrn_reflns_av_unetI/netI 0.0279
_diffrn_reflns_Laue_measured_fraction_full 0.999
_diffrn_reflns_Laue_measured_fraction_max 0.999
_diffrn_reflns_limit_h_max 25
_diffrn_reflns_limit_h_min -25
_diffrn_reflns_limit_k_max 29
_diffrn_reflns_limit_k_min -16
_diffrn_reflns_limit_l_max 63
_diffrn_reflns_limit_l_min -63
_diffrn_reflns_number 143063
_diffrn_reflns_point_group_measured_fraction_full 0.999
_diffrn_reflns_point_group_measured_fraction_max 0.999
_diffrn_reflns_theta_full 33.000
_diffrn_reflns_theta_max 33.141
_diffrn_reflns_theta_min 2.893
_diffrn_source 'Rotating-anode X-ray tube'
_exptl_absorpt_coefficient_mu 0.677
_exptl_absorpt_correction_T_max 1.00000
_exptl_absorpt_correction_T_min 0.79220
_exptl_absorpt_correction_type multi-scan
_exptl_absorpt_process_details
;
Olex2 1.2
(compiled 2018.05.29 svn.r3508 for OlexSys, GUI svn.r5506)
;
_exptl_crystal_colour colourless
_exptl_crystal_density_diffrn 1.221
_exptl_crystal_description block
_exptl_crystal_F_000 5184
_exptl_crystal_size_max 0.480
_exptl_crystal_size_mid 0.360
_exptl_crystal_size_min 0.250
_refine_diff_density_max 1.289
_refine_diff_density_min -0.730
_refine_diff_density_rms 0.077
_refine_ls_extinction_method none
_refine_ls_goodness_of_fit_ref 1.023
_refine_ls_hydrogen_treatment constr
_refine_ls_matrix_type full
_refine_ls_number_parameters 682
_refine_ls_number_reflns 25454
_refine_ls_number_restraints 24
_refine_ls_restrained_S_all 1.033
_refine_ls_R_factor_all 0.0480
_refine_ls_R_factor_gt 0.0386
_refine_ls_shift/su_max 0.009
_refine_ls_shift/su_mean 0.000
_refine_ls_structure_factor_coef Fsqd
_refine_ls_weighting_details 'w=1/[\s^2^(Fo^2^)+(0.0400P)^2^+13.9728P] where P=(Fo^2^+2Fc^2^)/3'
_refine_ls_weighting_scheme calc
_refine_ls_wR_factor_gt 0.0963
_refine_ls_wR_factor_ref 0.0999
_reflns_Friedel_coverage 0.000
_reflns_number_gt 21265
_reflns_number_total 25454
_reflns_threshold_expression 'I > 2\s(I)'
_cod_data_source_file cs0c04917_si_002.cif
_cod_data_source_block AAca007_Hartwig
_cod_database_code 4518467
_shelx_shelxl_version_number 2014/7
_shelx_space_group_comment
;
The symmetry employed for this shelxl refinement is uniquely defined
by the following loop, which should always be used as a source of
symmetry information in preference to the above space-group names.
They are only intended as comments.
;
_shelx_estimated_absorpt_t_min 0.737
_shelx_estimated_absorpt_t_max 0.849

loop_
_space_group_symop_operation_xyz
'x, y, z'
'-x+1/2, -y, z+1/2'
'-x, y+1/2, -z+1/2'
'x+1/2, -y+1/2, -z'
'-x, -y, -z'
'x-1/2, y, -z-1/2'
'x, -y-1/2, z-1/2'
'-x-1/2, y-1/2, z'

loop_
_atom_site_label
_atom_site_type_symbol
_atom_site_fract_x
_atom_site_fract_y
_atom_site_fract_z
_atom_site_U_iso_or_equiv
_atom_site_adp_type
_atom_site_occupancy
_atom_site_site_symmetry_order
_atom_site_calc_flag
_atom_site_refinement_flags_posn
_atom_site_refinement_flags_adp
_atom_site_refinement_flags_occupancy
_atom_site_disorder_assembly
_atom_site_disorder_group
C1 C 0.46453(11) 0.72531(9) 0.63576(4) 0.0225(3) Uani 1 1 d . . . . .
C2 C 0.28745(10) 0.58019(9) 0.54103(4) 0.0247(3) Uani 1 1 d . . . . .
C3 C 0.28650(13) 0.51988(10) 0.51679(5) 0.0332(4) Uani 1 1 d . . . . .
H3A H 0.2646 0.5357 0.4960 0.050 Uiso 1 1 calc R U . . .
H3B H 0.2535 0.4824 0.5254 0.050 Uiso 1 1 calc R U . . .
H3C H 0.3408 0.5030 0.5135 0.050 Uiso 1 1 calc R U . . .
C4 C 0.20210(12) 0.60417(11) 0.54723(6) 0.0368(4) Uani 1 1 d . . . . .
H4A H 0.2022 0.6413 0.5635 0.055 Uiso 1 1 calc R U . . .
H4B H 0.1704 0.5652 0.5553 0.055 Uiso 1 1 calc R U . . .
H4C H 0.1790 0.6214 0.5269 0.055 Uiso 1 1 calc R U . . .
C5 C 0.32055(13) 0.55222(9) 0.57328(5) 0.0301(4) Uani 1 1 d . . . . .
H5A H 0.3750 0.5356 0.5699 0.045 Uiso 1 1 calc R U . . .
H5B H 0.2872 0.5140 0.5809 0.045 Uiso 1 1 calc R U . . .
H5C H 0.3206 0.5892 0.5896 0.045 Uiso 1 1 calc R U . . .
C6 C 0.44026(10) 0.63482(8) 0.50707(4) 0.0226(3) Uani 1 1 d . . . . .
C7 C 0.42679(12) 0.60488(10) 0.47307(5) 0.0303(4) Uani 1 1 d . . . . .
H7A H 0.3950 0.5626 0.4747 0.045 Uiso 1 1 calc R U . . .
H7B H 0.4782 0.5941 0.4631 0.045 Uiso 1 1 calc R U . . .
H7C H 0.3986 0.6388 0.4596 0.045 Uiso 1 1 calc R U . . .
C8 C 0.48939(11) 0.58471(10) 0.52794(5) 0.0314(4) Uani 1 1 d . . . . .
H8A H 0.4960 0.6040 0.5498 0.047 Uiso 1 1 calc R U . . .
H8B H 0.5417 0.5780 0.5180 0.047 Uiso 1 1 calc R U . . .
H8C H 0.4618 0.5402 0.5294 0.047 Uiso 1 1 calc R U . . .
C9 C 0.48710(11) 0.70247(9) 0.50363(5) 0.0295(4) Uani 1 1 d . . . . .
H9A H 0.4577 0.7345 0.4896 0.044 Uiso 1 1 calc R U . . .
H9B H 0.5391 0.6928 0.4939 0.044 Uiso 1 1 calc R U . . .
H9C H 0.4945 0.7234 0.5251 0.044 Uiso 1 1 calc R U . . .
C10 C 0.28825(9) 0.71119(8) 0.50151(4) 0.0191(3) Uani 1 1 d . . . . .
C11 C 0.24966(11) 0.67748(10) 0.47560(4) 0.0278(3) Uani 1 1 d . . . . .
H11 H 0.2587 0.6295 0.4724 0.033 Uiso 1 1 calc R U . . .
C12 C 0.19913(12) 0.71200(12) 0.45468(5) 0.0342(4) Uani 1 1 d . . . . .
H12 H 0.1734 0.6876 0.4376 0.041 Uiso 1 1 calc R U . . .
C13 C 0.18604(12) 0.78192(11) 0.45865(4) 0.0308(4) Uani 1 1 d . . . . .
H13 H 0.1511 0.8060 0.4444 0.037 Uiso 1 1 calc R U . . .
C14 C 0.22433(10) 0.81666(9) 0.48357(4) 0.0239(3) Uani 1 1 d . . . . .
H14 H 0.2155 0.8649 0.4861 0.029 Uiso 1 1 calc R U . . .
C15 C 0.27581(9) 0.78303(8) 0.50524(4) 0.0181(3) Uani 1 1 d . . . . .
C16 C 0.31276(9) 0.82683(8) 0.53136(4) 0.0177(3) Uani 1 1 d . . . . .
C17 C 0.38065(9) 0.86717(8) 0.52484(4) 0.0206(3) Uani 1 1 d . . . . .
C18 C 0.41610(10) 0.87207(9) 0.49087(4) 0.0234(3) Uani 1 1 d . . . . .
H18 H 0.3996 0.8298 0.4785 0.028 Uiso 1 1 calc R U . . .
C19 C 0.50702(11) 0.87547(10) 0.49044(5) 0.0321(4) Uani 1 1 d . . . . .
H19A H 0.5244 0.9215 0.4975 0.048 Uiso 1 1 calc R U . . .
H19B H 0.5263 0.8666 0.4683 0.048 Uiso 1 1 calc R U . . .
H19C H 0.5286 0.8405 0.5052 0.048 Uiso 1 1 calc R U . . .
C20 C 0.38277(12) 0.93538(11) 0.47288(5) 0.0321(4) Uani 1 1 d . . . . .
H20A H 0.3252 0.9302 0.4702 0.048 Uiso 1 1 calc R U . . .
H20B H 0.4079 0.9391 0.4514 0.048 Uiso 1 1 calc R U . . .
H20C H 0.3940 0.9773 0.4855 0.048 Uiso 1 1 calc R U . . .
C21 C 0.41283(11) 0.90741(9) 0.55003(4) 0.0245(3) Uani 1 1 d . . . . .
H21 H 0.4594 0.9337 0.5459 0.029 Uiso 1 1 calc R U . . .
C22 C 0.37885(11) 0.91005(9) 0.58081(4) 0.0257(3) Uani 1 1 d . . . . .
C23 C 0.41300(13) 0.95067(10) 0.60911(5) 0.0317(4) Uani 1 1 d . . . . .
H23 H 0.3670 0.9739 0.6200 0.038 Uiso 1 1 calc R U . . .
C24 C 0.46972(18) 1.00670(12) 0.59991(6) 0.0513(7) Uani 1 1 d . . . . .
H24A H 0.5173 0.9862 0.5901 0.077 Uiso 1 1 calc R U . . .
H24B H 0.4848 1.0328 0.6194 0.077 Uiso 1 1 calc R U . . .
H24C H 0.4443 1.0378 0.5842 0.077 Uiso 1 1 calc R U . . .
C25 C 0.44833(14) 0.90153(11) 0.63396(5) 0.0364(4) Uani 1 1 d . . . . .
H25A H 0.4083 0.8673 0.6403 0.055 Uiso 1 1 calc R U . . .
H25B H 0.4652 0.9277 0.6532 0.055 Uiso 1 1 calc R U . . .
H25C H 0.4943 0.8778 0.6245 0.055 Uiso 1 1 calc R U . . .
C26 C 0.30947(11) 0.87263(9) 0.58607(4) 0.0235(3) Uani 1 1 d . . . . .
H26 H 0.2846 0.8751 0.6068 0.028 Uiso 1 1 calc R U . . .
C27 C 0.27532(9) 0.83177(8) 0.56201(4) 0.0183(3) Uani 1 1 d . . . . .
C28 C 0.19476(10) 0.79890(8) 0.56811(4) 0.0206(3) Uani 1 1 d . . . . .
H28 H 0.1867 0.7617 0.5515 0.025 Uiso 1 1 calc R U . . .
C29 C 0.12940(11) 0.85283(10) 0.56353(5) 0.0284(3) Uani 1 1 d . . . . .
H29A H 0.1371 0.8907 0.5791 0.043 Uiso 1 1 calc R U . . .
H29B H 0.0775 0.8313 0.5673 0.043 Uiso 1 1 calc R U . . .
H29C H 0.1317 0.8711 0.5413 0.043 Uiso 1 1 calc R U . . .
C30 C 0.18697(12) 0.76619(11) 0.60182(5) 0.0319(4) Uani 1 1 d . . . . .
H30A H 0.2318 0.7349 0.6056 0.048 Uiso 1 1 calc R U . . .
H30B H 0.1371 0.7401 0.6031 0.048 Uiso 1 1 calc R U . . .
H30C H 0.1870 0.8026 0.6184 0.048 Uiso 1 1 calc R U . . .
C31 C 0.35745(11) 0.81576(9) 0.76406(5) 0.0264(3) Uani 1 1 d . . . . .
C32 C 0.42791(12) 0.76935(10) 0.77369(6) 0.0359(4) Uani 1 1 d . . . . .
H32A H 0.4081 0.7285 0.7853 0.054 Uiso 1 1 calc R U . . .
H32B H 0.4641 0.7952 0.7879 0.054 Uiso 1 1 calc R U . . .
H32C H 0.4564 0.7547 0.7541 0.054 Uiso 1 1 calc R U . . .
C33 C 0.31444(14) 0.83829(11) 0.79523(5) 0.0350(4) Uani 1 1 d . . . . .
H33A H 0.2691 0.8677 0.7896 0.053 Uiso 1 1 calc R U . . .
H33B H 0.3512 0.8642 0.8091 0.053 Uiso 1 1 calc R U . . .
H33C H 0.2955 0.7973 0.8069 0.053 Uiso 1 1 calc R U . . .
C34 C 0.39187(13) 0.87907(10) 0.74668(6) 0.0366(4) Uani 1 1 d . . . . .
H34A H 0.4176 0.8645 0.7264 0.055 Uiso 1 1 calc R U . . .
H34B H 0.4311 0.9016 0.7608 0.055 Uiso 1 1 calc R U . . .
H34C H 0.3490 0.9117 0.7417 0.055 Uiso 1 1 calc R U . . .
C35 C 0.21468(10) 0.81649(8) 0.71626(4) 0.0205(3) Uani 1 1 d . . . . .
C36 C 0.17930(12) 0.87370(9) 0.73761(5) 0.0296(4) Uani 1 1 d . . . . .
H36A H 0.1566 0.8532 0.7573 0.044 Uiso 1 1 calc R U . . .
H36B H 0.1375 0.8979 0.7255 0.044 Uiso 1 1 calc R U . . .
H36C H 0.2212 0.9065 0.7436 0.044 Uiso 1 1 calc R U . . .
C37 C 0.14763(11) 0.76779(9) 0.70575(5) 0.0278(3) Uani 1 1 d . . . . .
H37A H 0.1695 0.7309 0.6921 0.042 Uiso 1 1 calc R U . . .
H37B H 0.1078 0.7938 0.6934 0.042 Uiso 1 1 calc R U . . .
H37C H 0.1227 0.7475 0.7251 0.042 Uiso 1 1 calc R U . . .
C38 C 0.24941(11) 0.84960(9) 0.68531(4) 0.0258(3) Uani 1 1 d . . . . .
H38A H 0.2966 0.8767 0.6910 0.039 Uiso 1 1 calc R U . . .
H38B H 0.2096 0.8800 0.6754 0.039 Uiso 1 1 calc R U . . .
H38C H 0.2641 0.8132 0.6699 0.039 Uiso 1 1 calc R U . . .
C39 C 0.25310(9) 0.69272(7) 0.75788(3) 0.0167(2) Uani 1 1 d . . . . .
C40 C 0.19449(10) 0.70935(8) 0.78088(4) 0.0213(3) Uani 1 1 d . . . . .
H40 H 0.1798 0.7564 0.7837 0.026 Uiso 1 1 calc R U . . .
C41 C 0.15743(10) 0.65918(9) 0.79961(4) 0.0235(3) Uani 1 1 d . . . . .
H41 H 0.1176 0.6717 0.8149 0.028 Uiso 1 1 calc R U . . .
C42 C 0.17928(10) 0.59056(9) 0.79575(4) 0.0220(3) Uani 1 1 d . . . . .
H42 H 0.1552 0.5558 0.8087 0.026 Uiso 1 1 calc R U . . .
C43 C 0.23640(9) 0.57275(8) 0.77290(4) 0.0185(3) Uani 1 1 d . . . . .
H43 H 0.2503 0.5255 0.7704 0.022 Uiso 1 1 calc R U . . .
C44 C 0.27417(8) 0.62238(7) 0.75346(3) 0.0148(2) Uani 1 1 d . . . . .
C45 C 0.33254(9) 0.59467(7) 0.72894(3) 0.0151(2) Uani 1 1 d . . . . .
C46 C 0.40922(9) 0.57402(8) 0.73877(4) 0.0170(2) Uani 1 1 d . . . . .
C47 C 0.43806(9) 0.58189(8) 0.77347(4) 0.0200(3) Uani 1 1 d . . . . .
H47 H 0.4012 0.6144 0.7849 0.024 Uiso 1 1 calc R U . . .
C48 C 0.52187(10) 0.61264(10) 0.77502(4) 0.0268(3) Uani 1 1 d . . . . .
H48A H 0.5605 0.5782 0.7675 0.040 Uiso 1 1 calc R U . . .
H48B H 0.5342 0.6257 0.7975 0.040 Uiso 1 1 calc R U . . .
H48C H 0.5246 0.6537 0.7611 0.040 Uiso 1 1 calc R U . . .
C49 C 0.43553(12) 0.51211(10) 0.79153(4) 0.0277(3) Uani 1 1 d . . . . .
H49A H 0.3814 0.4935 0.7908 0.042 Uiso 1 1 calc R U . . .
H49B H 0.4516 0.5189 0.8142 0.042 Uiso 1 1 calc R U . . .
H49C H 0.4720 0.4795 0.7810 0.042 Uiso 1 1 calc R U . . .
C50 C 0.45974(9) 0.54331(8) 0.71593(4) 0.0185(3) Uani 1 1 d . . . . .
H50 H 0.5115 0.5296 0.7226 0.022 Uiso 1 1 calc R U . . .
C51 C 0.43724(9) 0.53208(8) 0.68397(4) 0.0193(3) Uani 1 1 d . . . . .
C52 C 0.49411(10) 0.49994(9) 0.65960(4) 0.0230(3) Uani 1 1 d . . . . .
H52 H 0.5443 0.4887 0.6715 0.028 Uiso 1 1 calc R U . . .
C53 C 0.51475(15) 0.55178(14) 0.63316(5) 0.0426(5) Uani 1 1 d . . . . .
H53A H 0.4666 0.5640 0.6211 0.064 Uiso 1 1 calc R U . . .
H53B H 0.5537 0.5313 0.6183 0.064 Uiso 1 1 calc R U . . .
H53C H 0.5373 0.5935 0.6431 0.064 Uiso 1 1 calc R U . . .
C54 C 0.46178(15) 0.43272(13) 0.64586(7) 0.0524(7) Uani 1 1 d . . . . .
H54A H 0.4553 0.3991 0.6635 0.079 Uiso 1 1 calc R U . . .
H54B H 0.4990 0.4144 0.6297 0.079 Uiso 1 1 calc R U . . .
H54C H 0.4102 0.4413 0.6356 0.079 Uiso 1 1 calc R U . . .
C55 C 0.36045(9) 0.55114(8) 0.67485(4) 0.0195(3) Uani 1 1 d . . . . .
H55 H 0.3437 0.5434 0.6531 0.023 Uiso 1 1 calc R U . . .
C56 C 0.30749(9) 0.58127(7) 0.69678(4) 0.0164(2) Uani 1 1 d . . . . .
C57 C 0.22209(9) 0.59301(7) 0.68622(4) 0.0166(2) Uani 1 1 d . . . . .
H57 H 0.1962 0.6241 0.7025 0.020 Uiso 1 1 calc R U . . .
C58 C 0.17758(10) 0.52406(8) 0.68617(4) 0.0238(3) Uani 1 1 d . . . . .
H58A H 0.2037 0.4920 0.6711 0.036 Uiso 1 1 calc R U . . .
H58B H 0.1226 0.5316 0.6792 0.036 Uiso 1 1 calc R U . . .
H58C H 0.1779 0.5045 0.7081 0.036 Uiso 1 1 calc R U . . .
C59 C 0.21513(10) 0.62698(10) 0.65273(4) 0.0251(3) Uani 1 1 d . . . . .
H59A H 0.2495 0.6679 0.6519 0.038 Uiso 1 1 calc R U . . .
H59B H 0.1599 0.6408 0.6489 0.038 Uiso 1 1 calc R U . . .
H59C H 0.2316 0.5940 0.6359 0.038 Uiso 1 1 calc R U . . .
C60 C -0.1382(4) 0.6701(3) 0.64555(11) 0.1192(19) Uani 1 1 d . . . . .
H60A H -0.1335 0.6191 0.6450 0.143 Uiso 1 1 calc R U . . .
H60B H -0.1584 0.6841 0.6672 0.143 Uiso 1 1 calc R U . . .
C61 C -0.0580(4) 0.7037(4) 0.63894(13) 0.134(2) Uani 1 1 d . U . . .
H61A H -0.0522 0.7475 0.6512 0.161 Uiso 1 1 calc R U . . .
H61B H -0.0138 0.6722 0.6447 0.161 Uiso 1 1 calc R U . . .
C62 C -0.0609(3) 0.7164(4) 0.60335(14) 0.131(2) Uani 1 1 d . U . . .
H62A H -0.0353 0.7611 0.5980 0.157 Uiso 1 1 calc R U . . .
H62B H -0.0328 0.6792 0.5915 0.157 Uiso 1 1 calc R U . . .
C63 C -0.1416(4) 0.7177(4) 0.59462(13) 0.127(2) Uani 1 1 d . U . . .
H63A H -0.1500 0.6883 0.5752 0.152 Uiso 1 1 calc R U . . .
H63B H -0.1572 0.7656 0.5890 0.152 Uiso 1 1 calc R U . . .
Ag1 Ag 0.38747(2) 0.71328(2) 0.57863(2) 0.02260(3) Uani 1 1 d . . . . .
Ag2 Ag 0.38327(2) 0.72545(2) 0.69274(2) 0.02491(3) Uani 1 1 d . . . . .
O1 O 0.38803(7) 0.72118(7) 0.63284(3) 0.0229(2) Uani 1 1 d . . . . .
O2 O 0.50769(9) 0.72795(8) 0.61032(3) 0.0328(3) Uani 1 1 d . . . . .
O3 O 0.49405(7) 0.72670(8) 0.66473(3) 0.0271(3) Uani 1 1 d . . . . .
O4W O 0.65889(13) 0.77379(16) 0.62364(5) 0.0820(9) Uani 1 1 d . . . . .
O6 O -0.1901(2) 0.6933(3) 0.62075(10) 0.1472(15) Uani 1 1 d . U . . .
O5W O 0.59555(13) 0.83353(9) 0.68399(5) 0.0571(5) Uani 1 1 d . . . . .
P1 P 0.34797(2) 0.65966(2) 0.53004(2) 0.01740(7) Uani 1 1 d . . . . .
P2 P 0.29808(2) 0.76283(2) 0.73420(2) 0.01762(7) Uani 1 1 d . . . . .

loop_
_atom_site_aniso_label
_atom_site_aniso_U_11
_atom_site_aniso_U_22
_atom_site_aniso_U_33
_atom_site_aniso_U_23
_atom_site_aniso_U_13
_atom_site_aniso_U_12
C1 0.0238(7) 0.0244(7) 0.0193(6) 0.0021(5) -0.0008(5) -0.0048(6)
C2 0.0236(7) 0.0175(7) 0.0330(8) -0.0009(6) 0.0027(6) -0.0039(6)
C3 0.0383(10) 0.0221(8) 0.0391(10) -0.0042(7) -0.0006(8) -0.0110(7)
C4 0.0243(8) 0.0307(9) 0.0554(13) 0.0070(9) 0.0083(8) -0.0051(7)
C5 0.0383(10) 0.0205(7) 0.0315(9) 0.0030(6) 0.0063(7) -0.0007(7)
C6 0.0192(7) 0.0189(7) 0.0298(8) -0.0047(6) 0.0020(6) 0.0001(5)
C7 0.0318(9) 0.0264(8) 0.0328(9) -0.0081(7) 0.0088(7) -0.0034(7)
C8 0.0251(8) 0.0249(8) 0.0440(10) -0.0040(7) 0.0013(7) 0.0070(7)
C9 0.0203(7) 0.0235(8) 0.0449(10) -0.0056(7) 0.0048(7) -0.0035(6)
C10 0.0168(6) 0.0218(7) 0.0186(6) -0.0012(5) -0.0011(5) -0.0019(5)
C11 0.0284(8) 0.0290(8) 0.0258(8) -0.0059(6) -0.0068(7) -0.0029(7)
C12 0.0329(9) 0.0444(11) 0.0253(8) -0.0047(8) -0.0106(7) -0.0040(8)
C13 0.0269(8) 0.0430(11) 0.0225(7) 0.0032(7) -0.0075(6) 0.0019(8)
C14 0.0219(7) 0.0282(8) 0.0217(7) 0.0044(6) -0.0008(6) 0.0027(6)
C15 0.0159(6) 0.0212(7) 0.0171(6) 0.0008(5) 0.0018(5) -0.0008(5)
C16 0.0180(6) 0.0160(6) 0.0191(6) 0.0017(5) -0.0008(5) 0.0008(5)
C17 0.0200(7) 0.0182(6) 0.0235(7) 0.0021(5) 0.0003(5) -0.0005(5)
C18 0.0218(7) 0.0228(7) 0.0257(7) 0.0020(6) 0.0045(6) -0.0026(6)
C19 0.0225(8) 0.0298(9) 0.0440(10) -0.0005(8) 0.0071(7) -0.0071(7)
C20 0.0359(10) 0.0317(9) 0.0286(8) 0.0087(7) 0.0083(7) 0.0006(8)
C21 0.0253(8) 0.0210(7) 0.0272(7) 0.0031(6) -0.0042(6) -0.0054(6)
C22 0.0332(9) 0.0187(7) 0.0251(7) 0.0020(6) -0.0064(6) -0.0038(6)
C23 0.0413(10) 0.0255(8) 0.0284(8) -0.0012(7) -0.0092(8) -0.0063(8)
C24 0.0792(18) 0.0342(11) 0.0406(11) 0.0094(9) -0.0283(12) -0.0273(12)
C25 0.0439(12) 0.0327(10) 0.0326(9) 0.0011(8) -0.0105(8) -0.0041(9)
C26 0.0329(8) 0.0203(7) 0.0172(6) 0.0018(5) -0.0020(6) -0.0018(6)
C27 0.0214(7) 0.0160(6) 0.0176(6) 0.0027(5) 0.0000(5) 0.0014(5)
C28 0.0219(7) 0.0209(7) 0.0189(6) 0.0029(5) 0.0018(5) 0.0006(5)
C29 0.0234(8) 0.0300(9) 0.0320(8) 0.0068(7) -0.0020(6) 0.0047(6)
C30 0.0265(8) 0.0412(10) 0.0279(8) 0.0160(8) 0.0030(7) 0.0012(7)
C31 0.0272(8) 0.0168(7) 0.0351(9) 0.0014(6) -0.0077(7) -0.0025(6)
C32 0.0289(9) 0.0274(9) 0.0514(12) 0.0059(8) -0.0142(8) -0.0016(7)
C33 0.0448(11) 0.0293(9) 0.0311(9) -0.0053(7) -0.0075(8) 0.0008(8)
C34 0.0406(11) 0.0217(8) 0.0475(11) 0.0061(8) -0.0119(9) -0.0123(7)
C35 0.0225(7) 0.0129(6) 0.0259(7) 0.0026(5) -0.0011(6) 0.0010(5)
C36 0.0354(9) 0.0199(7) 0.0337(9) 0.0004(6) -0.0010(7) 0.0104(7)
C37 0.0220(7) 0.0188(7) 0.0426(10) 0.0062(7) -0.0059(7) -0.0016(6)
C38 0.0314(8) 0.0188(7) 0.0272(7) 0.0059(6) -0.0035(7) -0.0032(6)
C39 0.0162(6) 0.0145(6) 0.0194(6) 0.0018(5) 0.0021(5) 0.0003(5)
C40 0.0220(7) 0.0187(6) 0.0231(7) -0.0001(5) 0.0048(6) 0.0041(5)
C41 0.0217(7) 0.0275(8) 0.0213(7) 0.0023(6) 0.0057(6) 0.0027(6)
C42 0.0209(7) 0.0237(7) 0.0213(7) 0.0064(6) 0.0036(5) -0.0008(6)
C43 0.0194(6) 0.0158(6) 0.0203(6) 0.0036(5) 0.0019(5) -0.0003(5)
C44 0.0147(6) 0.0138(6) 0.0158(5) 0.0014(5) 0.0003(5) 0.0003(4)
C45 0.0163(6) 0.0119(5) 0.0171(6) 0.0019(4) 0.0010(5) 0.0005(5)
C46 0.0161(6) 0.0152(6) 0.0197(6) 0.0016(5) -0.0003(5) 0.0006(5)
C47 0.0186(7) 0.0220(7) 0.0194(6) 0.0000(5) -0.0027(5) 0.0037(5)
C48 0.0193(7) 0.0331(9) 0.0280(8) -0.0050(7) -0.0052(6) 0.0016(6)
C49 0.0317(9) 0.0280(8) 0.0233(7) 0.0057(6) -0.0038(6) 0.0043(7)
C50 0.0157(6) 0.0175(6) 0.0223(6) -0.0002(5) -0.0002(5) 0.0019(5)
C51 0.0174(6) 0.0183(6) 0.0222(7) -0.0015(5) 0.0024(5) 0.0006(5)
C52 0.0184(7) 0.0270(8) 0.0237(7) -0.0053(6) 0.0032(6) 0.0014(6)
C53 0.0384(11) 0.0532(14) 0.0361(10) 0.0042(9) 0.0141(9) 0.0065(10)
C54 0.0419(12) 0.0448(13) 0.0706(16) -0.0341(12) 0.0229(12) -0.0110(10)
C55 0.0189(6) 0.0212(7) 0.0184(6) -0.0007(5) -0.0001(5) 0.0008(5)
C56 0.0166(6) 0.0150(6) 0.0176(6) 0.0017(5) 0.0005(5) 0.0001(5)
C57 0.0171(6) 0.0147(6) 0.0179(6) 0.0018(5) -0.0005(5) 0.0005(5)
C58 0.0208(7) 0.0170(7) 0.0337(8) 0.0005(6) 0.0001(6) -0.0020(5)
C59 0.0229(7) 0.0300(8) 0.0225(7) 0.0087(6) -0.0032(6) 0.0000(6)
C60 0.176(6) 0.126(4) 0.056(2) -0.001(3) -0.028(3) -0.001(4)
C61 0.124(4) 0.187(5) 0.093(3) -0.025(3) -0.054(3) 0.010(4)
C62 0.094(3) 0.200(5) 0.100(3) 0.007(3) -0.021(3) -0.005(4)
C63 0.110(4) 0.189(5) 0.081(3) 0.013(3) -0.009(3) 0.022(4)
Ag1 0.02838(6) 0.01901(5) 0.02040(5) -0.00216(4) -0.00656(4) 0.00201(4)
Ag2 0.02601(6) 0.02001(6) 0.02871(6) 0.00469(4) 0.01013(5) 0.00110(4)
O1 0.0213(6) 0.0264(6) 0.0209(5) 0.0009(4) -0.0039(4) -0.0012(4)
O2 0.0308(7) 0.0484(8) 0.0191(5) 0.0000(5) 0.0031(5) -0.0140(6)
O3 0.0189(5) 0.0449(8) 0.0175(5) 0.0023(5) -0.0012(4) -0.0034(5)
O4W 0.0507(12) 0.159(3) 0.0363(9) 0.0015(12) 0.0073(9) -0.0427(14)
O6 0.108(3) 0.225(4) 0.109(3) 0.042(3) -0.015(2) 0.001(3)
O5W 0.0765(13) 0.0334(8) 0.0613(11) -0.0061(8) -0.0435(10) 0.0105(8)
P1 0.01631(16) 0.01526(16) 0.02063(17) -0.00218(13) -0.00104(13) -0.00096(13)
P2 0.01815(17) 0.01214(15) 0.02258(17) 0.00214(13) 0.00154(14) 0.00004(13)

loop_
_atom_type_symbol
_atom_type_description
_atom_type_scat_dispersion_real
_atom_type_scat_dispersion_imag
_atom_type_scat_source
C C 0.0033 0.0016 'International Tables Vol C Tables 4.2.6.8 and 6.1.1.4'
H H 0.0000 0.0000 'International Tables Vol C Tables 4.2.6.8 and 6.1.1.4'
Ag Ag -0.8971 1.1015 'International Tables Vol C Tables 4.2.6.8 and 6.1.1.4'
O O 0.0106 0.0060 'International Tables Vol C Tables 4.2.6.8 and 6.1.1.4'
P P 0.1023 0.0942 'International Tables Vol C Tables 4.2.6.8 and 6.1.1.4'

loop_
_geom_angle_atom_site_label_1
_geom_angle_atom_site_label_2
_geom_angle_atom_site_label_3
_geom_angle
_geom_angle_site_symmetry_1
_geom_angle_site_symmetry_3
_geom_angle_publ_flag
O2 C1 O3 122.49(16) . . ?
O2 C1 O1 119.51(15) . . ?
O3 C1 O1 118.00(15) . . ?
O2 C1 Ag1 64.02(9) . . ?
O3 C1 Ag1 172.71(12) . . ?
O1 C1 Ag1 55.61(8) . . ?
C4 C2 C3 109.19(16) . . ?
C4 C2 C5 107.64(16) . . ?
C3 C2 C5 107.27(15) . . ?
C4 C2 P1 107.33(12) . . ?
C3 C2 P1 117.81(13) . . ?
C5 C2 P1 107.21(12) . . ?
C7 C6 C9 108.35(15) . . ?
C7 C6 C8 110.58(15) . . ?
C9 C6 C8 108.24(15) . . ?
C7 C6 P1 115.67(12) . . ?
C9 C6 P1 104.65(11) . . ?
C8 C6 P1 108.97(12) . . ?
C11 C10 C15 117.96(15) . . ?
C11 C10 P1 118.96(13) . . ?
C15 C10 P1 123.00(11) . . ?
C12 C11 C10 122.11(18) . . ?
C13 C12 C11 119.87(17) . . ?
C12 C13 C14 119.27(17) . . ?
C13 C14 C15 122.18(17) . . ?
C14 C15 C10 118.58(15) . . ?
C14 C15 C16 116.64(14) . . ?
C10 C15 C16 124.78(14) . . ?
C17 C16 C27 119.61(14) . . ?
C17 C16 C15 120.77(14) . . ?
C27 C16 C15 119.42(13) . . ?
C21 C17 C16 118.63(15) . . ?
C21 C17 C18 119.43(15) . . ?
C16 C17 C18 121.80(14) . . ?
C17 C18 C19 113.89(15) . . ?
C17 C18 C20 110.39(14) . . ?
C19 C18 C20 108.96(15) . . ?
C22 C21 C17 122.23(16) . . ?
C21 C22 C26 117.91(15) . . ?
C21 C22 C23 124.17(17) . . ?
C26 C22 C23 117.91(16) . . ?
C24 C23 C25 112.02(19) . . ?
C24 C23 C22 115.08(17) . . ?
C25 C23 C22 109.93(16) . . ?
C27 C26 C22 122.15(16) . . ?
C26 C27 C16 119.26(15) . . ?
C26 C27 C28 119.31(14) . . ?
C16 C27 C28 121.17(14) . . ?
C27 C28 C29 109.69(13) . . ?
C27 C28 C30 113.55(14) . . ?
C29 C28 C30 109.42(14) . . ?
C34 C31 C33 109.94(16) . . ?
C34 C31 C32 107.15(16) . . ?
C33 C31 C32 108.30(17) . . ?
C34 C31 P2 109.33(13) . . ?
C33 C31 P2 116.61(13) . . ?
C32 C31 P2 105.03(12) . . ?
C37 C35 C36 108.61(15) . . ?
C37 C35 C38 107.59(14) . . ?
C36 C35 C38 108.69(13) . . ?
C37 C35 P2 108.58(11) . . ?
C36 C35 P2 117.39(12) . . ?
C38 C35 P2 105.57(11) . . ?
C40 C39 C44 118.82(13) . . ?
C40 C39 P2 118.59(11) . . ?
C44 C39 P2 122.58(11) . . ?
C41 C40 C39 122.00(15) . . ?
C42 C41 C40 119.13(15) . . ?
C41 C42 C43 119.93(15) . . ?
C42 C43 C44 122.04(14) . . ?
C43 C44 C39 118.07(13) . . ?
C43 C44 C45 115.71(12) . . ?
C39 C44 C45 126.20(12) . . ?
C46 C45 C56 119.32(13) . . ?
C46 C45 C44 120.40(13) . . ?
C56 C45 C44 119.83(13) . . ?
C50 C46 C45 118.96(14) . . ?
C50 C46 C47 118.68(13) . . ?
C45 C46 C47 122.33(13) . . ?
C46 C47 C48 111.91(13) . . ?
C46 C47 C49 110.92(13) . . ?
C48 C47 C49 110.21(14) . . ?
C51 C50 C46 122.49(14) . . ?
C50 C51 C55 117.85(14) . . ?
C50 C51 C52 121.19(14) . . ?
C55 C51 C52 120.97(14) . . ?
C54 C52 C51 111.72(15) . . ?
C54 C52 C53 112.38(19) . . ?
C51 C52 C53 110.25(15) . . ?
C51 C55 C56 121.88(14) . . ?
C55 C56 C45 119.42(14) . . ?
C55 C56 C57 118.83(13) . . ?
C45 C56 C57 121.53(13) . . ?
C56 C57 C58 109.49(12) . . ?
C56 C57 C59 113.21(13) . . ?
C58 C57 C59 109.60(13) . . ?
O6 C60 C61 106.5(4) . . ?
C62 C61 C60 102.6(4) . . ?
C63 C62 C61 106.6(5) . . ?
C62 C63 O6 110.7(5) . . ?
O1 Ag1 P1 151.72(3) . . ?
O1 Ag1 O2 56.77(4) . . ?
P1 Ag1 O2 138.24(4) . . ?
O1 Ag1 C1 28.59(5) . . ?
P1 Ag1 C1 156.49(4) . . ?
O2 Ag1 C1 28.22(5) . . ?
O3 Ag2 P2 154.15(4) . . ?
O3 Ag2 O1 56.48(4) . . ?
P2 Ag2 O1 139.23(3) . . ?
C1 O1 Ag1 95.80(10) . . ?
C1 O1 Ag2 86.42(9) . . ?
Ag1 O1 Ag2 177.10(6) . . ?
C1 O2 Ag1 87.75(10) . . ?
C1 O3 Ag2 99.05(10) . . ?
C60 O6 C63 107.1(4) . . ?
C10 P1 C6 105.63(8) . . ?
C10 P1 C2 107.30(8) . . ?
C6 P1 C2 110.85(8) . . ?
C10 P1 Ag1 117.29(5) . . ?
C6 P1 Ag1 107.85(5) . . ?
C2 P1 Ag1 107.89(6) . . ?
C39 P2 C31 105.95(8) . . ?
C39 P2 C35 107.82(7) . . ?
C31 P2 C35 110.41(7) . . ?
C39 P2 Ag2 114.27(5) . . ?
C31 P2 Ag2 108.49(6) . . ?
C35 P2 Ag2 109.82(5) . . ?

loop_
_geom_bond_atom_site_label_1
_geom_bond_atom_site_label_2
_geom_bond_distance
_geom_bond_site_symmetry_2
_geom_bond_publ_flag
C1 O2 1.274(2) . ?
C1 O3 1.2904(19) . ?
C1 O1 1.295(2) . ?
C1 Ag1 2.6928(16) . ?
C2 C4 1.531(3) . ?
C2 C3 1.534(3) . ?
C2 C5 1.536(3) . ?
C2 P1 1.8978(17) . ?
C6 C7 1.530(3) . ?
C6 C9 1.534(2) . ?
C6 C8 1.536(3) . ?
C6 P1 1.8799(17) . ?
C10 C11 1.408(2) . ?
C10 C15 1.413(2) . ?
C10 P1 1.8380(16) . ?
C11 C12 1.381(3) . ?
C12 C13 1.379(3) . ?
C13 C14 1.384(3) . ?
C14 C15 1.403(2) . ?
C15 C16 1.502(2) . ?
C16 C17 1.409(2) . ?
C16 C27 1.412(2) . ?
C17 C21 1.404(2) . ?
C17 C18 1.521(2) . ?
C18 C19 1.531(2) . ?
C18 C20 1.536(3) . ?
C21 C22 1.389(3) . ?
C22 C26 1.390(3) . ?
C22 C23 1.517(2) . ?
C23 C24 1.493(3) . ?
C23 C25 1.517(3) . ?
C26 C27 1.390(2) . ?
C27 C28 1.518(2) . ?
C28 C29 1.527(2) . ?
C28 C30 1.529(2) . ?
C31 C34 1.531(3) . ?
C31 C33 1.535(3) . ?
C31 C32 1.539(3) . ?
C31 P2 1.8845(18) . ?
C35 C37 1.532(2) . ?
C35 C36 1.533(2) . ?
C35 C38 1.539(2) . ?
C35 P2 1.8945(16) . ?
C39 C40 1.404(2) . ?
C39 C44 1.417(2) . ?
C39 P2 1.8325(15) . ?
C40 C41 1.387(2) . ?
C41 C42 1.386(2) . ?
C42 C43 1.387(2) . ?
C43 C44 1.401(2) . ?
C44 C45 1.506(2) . ?
C45 C46 1.410(2) . ?
C45 C56 1.412(2) . ?
C46 C50 1.399(2) . ?
C46 C47 1.515(2) . ?
C47 C48 1.532(2) . ?
C47 C49 1.541(2) . ?
C50 C51 1.384(2) . ?
C51 C55 1.395(2) . ?
C51 C52 1.518(2) . ?
C52 C54 1.518(3) . ?
C52 C53 1.519(3) . ?
C55 C56 1.395(2) . ?
C56 C57 1.518(2) . ?
C57 C58 1.529(2) . ?
C57 C59 1.530(2) . ?
C60 O6 1.415(6) . ?
C60 C61 1.521(8) . ?
C61 C62 1.484(7) . ?
C62 C63 1.404(7) . ?
C63 O6 1.429(7) . ?
Ag1 O1 2.2337(12) . ?
Ag1 P1 2.3465(4) . ?
Ag1 O2 2.4227(14) . ?
Ag2 O3 2.1912(12) . ?
Ag2 P2 2.3415(4) . ?
Ag2 O1 2.4651(12) . ?
